data_4074851
loop_
_publ_author_name
'Crossley, Ian R.'
'Hill, Anthony F.'
'Humphrey, Elizabeth R.'
'Smith, Matthew K.'

_publ_section_title
;
 A Less Carbocentric View of Agostic Interactions:&#x00A0; The Complexes
 [Rh(\h4-cod){H2A(mt)2}] (A = B, C+; mt = Methimazolyl)
;
_journal_issue 9
_journal_name_full Organometallics
_journal_page_first 2242
_journal_paper_doi 10.1021/om050942i
_journal_volume 25
_journal_year 2006
_chemical_formula_sum 'C17 H24 B F4 N4 Rh S2'
_chemical_formula_weight 538.24
_chemical_name_systematic
;
 ?
;
_space_group_IT_number 2
_symmetry_cell_setting triclinic
_symmetry_space_group_name_Hall '-P 1'
_symmetry_space_group_name_H-M 'P -1'
_atom_sites_solution_hydrogens geom
_atom_sites_solution_primary direct
_atom_sites_solution_secondary difmap
_audit_creation_method SHELXL-97
_cell_angle_alpha 91.279(5)
_cell_angle_beta 93.935(5)
_cell_angle_gamma 112.567(5)
_cell_formula_units_Z 2
_cell_length_a 10.121(5)
_cell_length_b 10.293(5)
_cell_length_c 10.705(5)
_cell_measurement_reflns_used 22148
_cell_measurement_temperature 200(2)
_cell_measurement_theta_max 27.48
_cell_measurement_theta_min 2.91
_cell_volume 1025.9(9)
_computing_cell_refinement DENZO-SMN
_computing_data_collection 'Nonius Collect'
_computing_data_reduction 'X -Seed'
_computing_molecular_graphics 'X-Seed / POV-Ray'
_computing_publication_material 'Microsoft Office 2000'
_computing_structure_refinement 'SHELXL-97 (Sheldrick, 1997)'
_computing_structure_solution 'SHELXS-97 (Sheldrick, 1990)'
_diffrn_ambient_temperature 200(2)
_diffrn_measured_fraction_theta_full 0.997
_diffrn_measured_fraction_theta_max 0.997
_diffrn_measurement_device_type CCD
_diffrn_measurement_method ' \f and \w scans with CCD '
_diffrn_radiation_monochromator graphite
_diffrn_radiation_source 'fine-focus sealed tube'
_diffrn_radiation_type MoK\a
_diffrn_radiation_wavelength 0.71069
_diffrn_reflns_av_R_equivalents 0.0605
_diffrn_reflns_av_sigmaI/netI 0.0304
_diffrn_reflns_limit_h_max 13
_diffrn_reflns_limit_h_min -13
_diffrn_reflns_limit_k_max 13
_diffrn_reflns_limit_k_min -13
_diffrn_reflns_limit_l_max 13
_diffrn_reflns_limit_l_min -12
_diffrn_reflns_number 31211
_diffrn_reflns_theta_full 27.48
_diffrn_reflns_theta_max 27.48
_diffrn_reflns_theta_min 2.95
_diffrn_standards_decay_% 0.00
_diffrn_standards_interval_count 0
_diffrn_standards_interval_time 0
_diffrn_standards_number 0
_exptl_absorpt_coefficient_mu 1.082
_exptl_absorpt_correction_T_max 0.836
_exptl_absorpt_correction_T_min 0.617
_exptl_absorpt_correction_type integration
_exptl_absorpt_process_details
;
Gaussian integration (Coppens, 1970)
;
_exptl_crystal_colour yellow
_exptl_crystal_density_diffrn 1.738
_exptl_crystal_density_method 'not measured'
_exptl_crystal_description prism
_exptl_crystal_F_000 542
_exptl_crystal_size_max 0.43
_exptl_crystal_size_mid 0.27
_exptl_crystal_size_min 0.17
_refine_diff_density_max 1.177
_refine_diff_density_min -1.006
_refine_diff_density_rms 0.111
_refine_ls_extinction_coef 0.0171(18)
_refine_ls_extinction_expression Fc^*^=kFc[1+0.001xFc^2^\l^3^/sin(2\q)]^-1/4^
_refine_ls_extinction_method SHELXL
_refine_ls_goodness_of_fit_ref 1.041
_refine_ls_hydrogen_treatment mixed
_refine_ls_matrix_type full
_refine_ls_number_parameters 265
_refine_ls_number_reflns 4685
_refine_ls_number_restraints 0
_refine_ls_restrained_S_all 1.041
_refine_ls_R_factor_all 0.0425
_refine_ls_R_factor_gt 0.0371
_refine_ls_shift/su_max 0.001
_refine_ls_shift/su_mean 0.000
_refine_ls_structure_factor_coef Fsqd
_refine_ls_weighting_details 'calc w=1/[\s^2^(Fo^2^)+(0.0649P)^2^+0.9077P] where P=(Fo^2^+2Fc^2^)/3'
_refine_ls_weighting_scheme calc
_refine_ls_wR_factor_gt 0.0984
_refine_ls_wR_factor_ref 0.1029
_reflns_number_gt 4218
_reflns_number_total 4686
_reflns_threshold_expression >2sigma(I)
_cod_data_source_file om050942isi20051102_090310.cif
_cod_data_source_block c:lizzy2
_cod_original_sg_symbol_H-M P-1
_cod_database_code 4074851

loop_
_symmetry_equiv_pos_as_xyz
'x, y, z'
'-x, -y, -z'

loop_
_atom_site_label
_atom_site_type_symbol
_atom_site_fract_x
_atom_site_fract_y
_atom_site_fract_z
_atom_site_U_iso_or_equiv
_atom_site_adp_type
_atom_site_occupancy
_atom_site_symmetry_multiplicity
_atom_site_calc_flag
_atom_site_refinement_flags
Rh1 Rh 0.61710(2) 0.15246(2) 0.822929(18) 0.02838(11) Uani 1 1 d .
F1 F 1.1453(4) 0.3330(3) 0.5054(2) 0.1005(13) Uani 1 1 d .
C1 C 0.7217(3) -0.0549(3) 0.6435(3) 0.0292(5) Uani 1 1 d .
H1A H 0.7162 0.0385 0.6557 0.035 Uiso 1 1 calc R
H1B H 0.7689 -0.0555 0.5656 0.035 Uiso 1 1 calc R
F2 F 1.1573(4) 0.3484(3) 0.7122(2) 0.0899(10) Uani 1 1 d .
B2 B 1.1164(4) 0.2542(4) 0.6083(4) 0.0397(8) Uani 1 1 d .
F3 F 1.1916(5) 0.1722(5) 0.6167(4) 0.1263(16) Uani 1 1 d .
F4 F 0.9788(3) 0.1799(5) 0.6080(6) 0.157(2) Uani 1 1 d .
S11 S 0.42714(9) 0.00389(10) 0.67924(8) 0.0421(2) Uani 1 1 d .
N11 N 0.5782(2) -0.1646(2) 0.6330(2) 0.0291(5) Uani 1 1 d .
C11 C 0.4545(3) -0.1477(3) 0.6524(3) 0.0319(6) Uani 1 1 d .
N12 N 0.3502(3) -0.2789(3) 0.6415(2) 0.0357(5) Uani 1 1 d .
C12 C 0.5503(3) -0.3070(3) 0.6134(3) 0.0352(6) Uani 1 1 d .
H12 H 0.6188 -0.3469 0.5992 0.042 Uiso 1 1 calc R
C13 C 0.4095(4) -0.3771(3) 0.6182(3) 0.0401(7) Uani 1 1 d .
H13 H 0.3590 -0.4763 0.6075 0.048 Uiso 1 1 calc R
C14 C 0.1972(4) -0.3117(5) 0.6503(4) 0.0513(9) Uani 1 1 d .
H14A H 0.1811 -0.2908 0.7364 0.077 Uiso 1 1 calc R
H14B H 0.1423 -0.4117 0.6274 0.077 Uiso 1 1 calc R
H14C H 0.1656 -0.2544 0.5930 0.077 Uiso 1 1 calc R
S21 S 0.63809(9) -0.04247(8) 0.93102(7) 0.03532(18) Uani 1 1 d .
N21 N 0.8046(2) -0.0804(2) 0.7500(2) 0.0277(5) Uani 1 1 d .
C21 C 0.7670(3) -0.0857(3) 0.8697(3) 0.0273(5) Uani 1 1 d .
N22 N 0.8506(3) -0.1406(3) 0.9351(2) 0.0329(5) Uani 1 1 d .
C22 C 0.9113(3) -0.1323(3) 0.7408(3) 0.0358(6) Uani 1 1 d .
H22 H 0.9561 -0.1396 0.6673 0.043 Uiso 1 1 calc R
C23 C 0.9393(3) -0.1702(4) 0.8553(3) 0.0398(7) Uani 1 1 d .
H23 H 1.0075 -0.2101 0.8778 0.048 Uiso 1 1 calc R
C24 C 0.8379(4) -0.1762(4) 1.0662(3) 0.0424(7) Uani 1 1 d .
H24A H 0.8018 -0.1137 1.1104 0.064 Uiso 1 1 calc R
H24B H 0.9323 -0.1647 1.1056 0.064 Uiso 1 1 calc R
H24C H 0.7710 -0.2742 1.0707 0.064 Uiso 1 1 calc R
C31 C 0.7105(3) 0.2799(3) 0.9910(3) 0.0346(6) Uani 1 1 d .
H31 H 0.7138 0.2253 1.0664 0.042 Uiso 1 1 calc R
C32 C 0.8189(3) 0.2945(3) 0.9112(3) 0.0350(6) Uani 1 1 d .
H32 H 0.8849 0.2477 0.9399 0.042 Uiso 1 1 calc R
C33 C 0.8901(4) 0.4254(4) 0.8407(3) 0.0465(8) Uani 1 1 d .
H33A H 0.9927 0.4422 0.8361 0.056 Uiso 1 1 calc R
H33B H 0.8850 0.5075 0.8870 0.056 Uiso 1 1 calc R
C34 C 0.8186(4) 0.4124(4) 0.7083(4) 0.0512(9) Uani 1 1 d .
H34A H 0.8319 0.5076 0.6813 0.061 Uiso 1 1 calc R
H34B H 0.8672 0.3722 0.6506 0.061 Uiso 1 1 calc R
C35 C 0.6599(4) 0.3210(4) 0.6973(3) 0.0408(7) Uani 1 1 d .
H35 H 0.6184 0.2892 0.6092 0.049 Uiso 1 1 calc R
C36 C 0.5610(4) 0.3289(3) 0.7776(3) 0.0386(7) Uani 1 1 d .
H36 H 0.4615 0.3022 0.7369 0.046 Uiso 1 1 calc R
C37 C 0.5997(4) 0.4369(4) 0.8868(3) 0.0474(8) Uani 1 1 d .
H37A H 0.5160 0.4618 0.8991 0.057 Uiso 1 1 calc R
H37B H 0.6795 0.5235 0.8654 0.057 Uiso 1 1 calc R
C38 C 0.6442(4) 0.3864(4) 1.0094(3) 0.0436(7) Uani 1 1 d .
H38A H 0.7140 0.4687 1.0604 0.052 Uiso 1 1 calc R
H38B H 0.5587 0.3442 1.0571 0.052 Uiso 1 1 calc R

loop_
_atom_site_aniso_label
_atom_site_aniso_U_11
_atom_site_aniso_U_22
_atom_site_aniso_U_33
_atom_site_aniso_U_23
_atom_site_aniso_U_13
_atom_site_aniso_U_12
Rh1 0.03489(15) 0.03195(15) 0.02404(14) -0.00054(9) 0.00082(8) 0.01964(10)
F1 0.158(3) 0.0618(17) 0.0377(13) 0.0084(12) -0.0091(16) -0.0030(19)
C1 0.0299(13) 0.0313(13) 0.0263(13) 0.0015(10) 0.0012(10) 0.0120(11)
F2 0.159(3) 0.0674(17) 0.0426(13) 0.0069(12) 0.0205(16) 0.0414(19)
B2 0.0388(18) 0.0390(18) 0.0417(19) 0.0051(15) 0.0091(14) 0.0145(15)
F3 0.148(4) 0.172(4) 0.117(3) -0.013(3) 0.003(3) 0.130(4)
F4 0.0460(17) 0.098(3) 0.305(7) 0.067(3) 0.024(3) -0.0011(17)
S11 0.0409(4) 0.0486(5) 0.0430(4) -0.0115(4) -0.0104(3) 0.0272(4)
N11 0.0310(11) 0.0294(12) 0.0259(11) -0.0018(9) 0.0011(9) 0.0107(9)
C11 0.0331(14) 0.0397(15) 0.0230(12) -0.0027(11) -0.0027(10) 0.0151(12)
N12 0.0305(12) 0.0409(14) 0.0297(12) -0.0031(10) -0.0010(9) 0.0079(10)
C12 0.0425(16) 0.0317(14) 0.0315(14) -0.0038(11) -0.0020(12) 0.0156(12)
C13 0.0466(17) 0.0308(15) 0.0361(16) -0.0021(12) -0.0017(13) 0.0085(13)
C14 0.0322(16) 0.067(2) 0.0457(19) -0.0020(17) 0.0012(13) 0.0096(16)
S21 0.0452(4) 0.0385(4) 0.0317(4) 0.0085(3) 0.0126(3) 0.0248(3)
N21 0.0276(11) 0.0311(11) 0.0262(11) 0.0001(9) 0.0022(9) 0.0133(9)
C21 0.0321(13) 0.0226(12) 0.0267(12) 0.0001(10) 0.0009(10) 0.0101(10)
N22 0.0382(13) 0.0315(12) 0.0310(12) 0.0014(10) -0.0017(10) 0.0165(10)
C22 0.0333(14) 0.0402(16) 0.0377(15) -0.0040(13) 0.0012(12) 0.0193(12)
C23 0.0377(15) 0.0443(17) 0.0447(17) 0.0007(14) 0.0003(13) 0.0244(14)
C24 0.0513(18) 0.0450(18) 0.0333(16) 0.0092(13) -0.0017(13) 0.0219(15)
C31 0.0453(16) 0.0343(15) 0.0231(13) -0.0059(11) -0.0041(11) 0.0156(13)
C32 0.0325(14) 0.0361(15) 0.0365(15) -0.0015(12) -0.0031(11) 0.0146(12)
C33 0.0399(17) 0.0458(18) 0.051(2) 0.0061(15) 0.0092(14) 0.0128(14)
C34 0.062(2) 0.053(2) 0.0472(19) 0.0207(16) 0.0201(17) 0.0286(18)
C35 0.059(2) 0.0432(17) 0.0304(15) 0.0103(13) 0.0043(13) 0.0310(16)
C36 0.0482(17) 0.0395(16) 0.0402(16) 0.0046(13) -0.0024(13) 0.0310(14)
C37 0.063(2) 0.0447(18) 0.050(2) -0.0021(15) 0.0088(16) 0.0372(17)
C38 0.058(2) 0.0376(16) 0.0392(17) -0.0070(13) 0.0107(15) 0.0221(15)

loop_
_atom_type_symbol
_atom_type_description
_atom_type_scat_dispersion_real
_atom_type_scat_dispersion_imag
_atom_type_scat_source
C C 0.0033 0.0016 'International Tables Vol C Tables 4.2.6.8 and 6.1.1.4'
H H 0.0000 0.0000 'International Tables Vol C Tables 4.2.6.8 and 6.1.1.4'
N N 0.0061 0.0033 'International Tables Vol C Tables 4.2.6.8 and 6.1.1.4'
F F 0.0171 0.0103 'International Tables Vol C Tables 4.2.6.8 and 6.1.1.4'
S S 0.1246 0.1234 'International Tables Vol C Tables 4.2.6.8 and 6.1.1.4'
Rh Rh -1.1178 0.9187 'International Tables Vol C Tables 4.2.6.8 and 6.1.1.4'
B B 0.0013 0.0007 'International Tables Vol C Tables 4.2.6.8 and 6.1.1.4'

loop_
_exptl_crystal_face_index_h
_exptl_crystal_face_index_k
_exptl_crystal_face_index_l
_exptl_crystal_face_perp_dist
0 0 1 0.300
0 1 0 0.080
0 -1 0 0.090
3 -2 -4 0.228
-15 3 -14 0.219
-9 3 -1 0.143
11 -4 1 0.132

loop_
_geom_angle_atom_site_label_1
_geom_angle_atom_site_label_2
_geom_angle_atom_site_label_3
_geom_angle
C31 Rh1 C32 38.26(12)
C31 Rh1 C35 97.23(13)
C32 Rh1 C35 81.03(13)
C31 Rh1 C36 81.99(13)
C32 Rh1 C36 89.82(13)
C35 Rh1 C36 37.60(13)
C31 Rh1 S11 155.84(9)
C32 Rh1 S11 165.33(9)
C35 Rh1 S11 90.02(10)
C36 Rh1 S11 90.11(10)
C31 Rh1 S21 87.59(9)
C32 Rh1 S21 91.39(9)
C35 Rh1 S21 160.30(9)
C36 Rh1 S21 161.52(9)
S11 Rh1 S21 93.31(4)
N11 C1 N21 108.8(2)
F4 B2 F3 111.2(4)
F4 B2 F1 110.6(4)
F3 B2 F1 111.6(4)
F4 B2 F2 107.9(4)
F3 B2 F2 108.7(4)
F1 B2 F2 106.6(3)
C11 S11 Rh1 107.72(10)
C11 N11 C12 109.7(2)
C11 N11 C1 126.4(2)
C12 N11 C1 123.6(2)
N12 C11 N11 105.7(3)
N12 C11 S11 125.0(2)
N11 C11 S11 129.3(2)
C11 N12 C13 109.9(3)
C11 N12 C14 125.0(3)
C13 N12 C14 125.1(3)
C13 C12 N11 107.2(3)
C12 C13 N12 107.5(3)
C21 S21 Rh1 109.12(10)
C21 N21 C22 110.1(2)
C21 N21 C1 123.8(2)
C22 N21 C1 124.7(2)
N22 C21 N21 106.0(2)
N22 C21 S21 124.4(2)
N21 C21 S21 129.6(2)
C21 N22 C23 109.4(3)
C21 N22 C24 124.6(3)
C23 N22 C24 125.6(3)
C23 C22 N21 106.9(3)
C22 C23 N22 107.6(3)
C32 C31 C38 124.6(3)
C32 C31 Rh1 71.08(17)
C38 C31 Rh1 110.4(2)
C31 C32 C33 123.1(3)
C31 C32 Rh1 70.66(17)
C33 C32 Rh1 114.2(2)
C32 C33 C34 111.7(3)
C35 C34 C33 113.4(3)
C36 C35 C34 125.7(3)
C36 C35 Rh1 71.52(18)
C34 C35 Rh1 110.0(2)
C35 C36 C37 123.1(3)
C35 C36 Rh1 70.88(17)
C37 C36 Rh1 111.9(2)
C36 C37 C38 113.6(3)
C31 C38 C37 113.4(3)

loop_
_geom_bond_atom_site_label_1
_geom_bond_atom_site_label_2
_geom_bond_distance
Rh1 C31 2.135(3)
Rh1 C32 2.141(3)
Rh1 C35 2.148(3)
Rh1 C36 2.156(3)
Rh1 S11 2.3735(11)
Rh1 S21 2.4097(12)
F1 B2 1.364(5)
C1 N11 1.453(4)
C1 N21 1.457(3)
F2 B2 1.389(5)
B2 F4 1.307(5)
B2 F3 1.336(5)
S11 C11 1.708(3)
N11 C11 1.357(4)
N11 C12 1.390(4)
C11 N12 1.354(4)
N12 C13 1.386(4)
N12 C14 1.463(4)
C12 C13 1.333(5)
S21 C21 1.698(3)
N21 C21 1.358(4)
N21 C22 1.384(4)
C21 N22 1.352(4)
N22 C23 1.391(4)
N22 C24 1.460(4)
C22 C23 1.339(5)
C31 C32 1.401(4)
C31 C38 1.504(4)
C32 C33 1.509(5)
C33 C34 1.526(5)
C34 C35 1.513(5)
C35 C36 1.387(5)
C36 C37 1.517(5)
C37 C38 1.526(5)
